data_7048874
loop_
_publ_author_name
'Healy, Colm'
'Steuber, Friedrich W.'
'Wix, Paul'
'Macreadie, Lauren K.'
'Kathalikkattil, Amal Cherian'
'Schmitt, Wolfgang'

_publ_section_title
;
 Assembly, disassembly and reassembly: a &quot;top-down&quot; synthetic
 strategy towards hybrid, mixed-metal {Mo<sub>10</sub>Co<sub>6</sub>} POM
 clusters.
;
_journal_issue 9
_journal_name_full 'Dalton transactions (Cambridge, England : 2003)'
_journal_page_first 3018
_journal_page_last 3027
_journal_paper_doi 10.1039/c9dt00075e
_journal_volume 48
_journal_year 2019
_chemical_formula_moiety 'C50 H90 Co6 Mo10 N2 O58 P6, 2(C16 H35.6 N), 3.5(C2 H3 N)'
_chemical_formula_sum 'C89 H171.69 Co6 Mo10 N7.5 O58 P6'
_chemical_formula_weight 3773.82
_space_group_crystal_system monoclinic
_space_group_IT_number 14
_space_group_name_Hall '-P 2yn'
_space_group_name_H-M_alt 'P 1 21/n 1'
_symmetry_space_group_name_Hall '-P 2yn'
_symmetry_space_group_name_H-M 'P 1 21/n 1'
_atom_sites_solution_hydrogens mixed
_atom_sites_solution_primary dual
_audit_creation_date 2017-09-12
_audit_creation_method
;
Olex2 1.2
(compiled 2017.08.10 svn.r3458 for OlexSys, GUI svn.r5381)
;
_audit_update_record
;
2018-11-02 deposited with the CCDC.
2019-02-05 downloaded from the CCDC.
;
_cell_angle_alpha 90
_cell_angle_beta 97.587(2)
_cell_angle_gamma 90
_cell_formula_units_Z 2
_cell_length_a 15.6966(7)
_cell_length_b 19.5580(9)
_cell_length_c 23.4785(10)
_cell_measurement_reflns_used 9570
_cell_measurement_temperature 100(2)
_cell_measurement_theta_max 28.85
_cell_measurement_theta_min 2.46
_cell_volume 7144.7(6)
_computing_molecular_graphics 'Olex2 (Dolomanov et al., 2009)'
_computing_publication_material 'Olex2 (Dolomanov et al., 2009)'
_computing_structure_refinement 'XL (Sheldrick, 2008)'
_computing_structure_solution 'XT (Sheldrick, 2015)'
_diffrn_ambient_temperature 100.15
_diffrn_measured_fraction_theta_full 1.000
_diffrn_measured_fraction_theta_max 0.998
_diffrn_measurement_device_type 'Bruker APEX-II CCD'
_diffrn_measurement_method '\f and \w scans'
_diffrn_radiation_type MoK\a
_diffrn_radiation_wavelength 0.71073
_diffrn_reflns_av_R_equivalents 0.0738
_diffrn_reflns_av_unetI/netI 0.0354
_diffrn_reflns_Laue_measured_fraction_full 1.000
_diffrn_reflns_Laue_measured_fraction_max 0.998
_diffrn_reflns_limit_h_max 21
_diffrn_reflns_limit_h_min -21
_diffrn_reflns_limit_k_max 27
_diffrn_reflns_limit_k_min -27
_diffrn_reflns_limit_l_max 32
_diffrn_reflns_limit_l_min -32
_diffrn_reflns_number 246867
_diffrn_reflns_point_group_measured_fraction_full 1.000
_diffrn_reflns_point_group_measured_fraction_max 0.998
_diffrn_reflns_theta_full 25.242
_diffrn_reflns_theta_max 29.669
_diffrn_reflns_theta_min 1.475
_diffrn_standards_number 0
_exptl_absorpt_coefficient_mu 1.671
_exptl_absorpt_correction_T_max 0.7459
_exptl_absorpt_correction_T_min 0.6827
_exptl_absorpt_correction_type multi-scan
_exptl_absorpt_process_details
'SADABS-2014/5 (Bruker,2014/5) was used for absorption correction. wR2(int) was 0.0608 before and 0.0535 after correction. The Ratio of minimum to maximum transmission is 0.9153. The \l/2 correction factor is Not present.'
_exptl_crystal_colour violet
_exptl_crystal_colour_primary violet
_exptl_crystal_density_diffrn 1.754
_exptl_crystal_description block
_exptl_crystal_F_000 3788
_exptl_crystal_size_max 0.176
_exptl_crystal_size_mid 0.108
_exptl_crystal_size_min 0.068
_refine_diff_density_max 2.031
_refine_diff_density_min -1.364
_refine_diff_density_rms 0.145
_refine_ls_extinction_method none
_refine_ls_goodness_of_fit_ref 1.193
_refine_ls_hydrogen_treatment constr
_refine_ls_matrix_type full
_refine_ls_number_parameters 866
_refine_ls_number_reflns 20165
_refine_ls_number_restraints 32
_refine_ls_restrained_S_all 1.193
_refine_ls_R_factor_all 0.0836
_refine_ls_R_factor_gt 0.0514
_refine_ls_shift/su_max 0.001
_refine_ls_shift/su_mean 0.000
_refine_ls_structure_factor_coef Fsqd
_refine_ls_weighting_details 'w=1/[\s^2^(Fo^2^)+(0.0190P)^2^+42.2267P] where P=(Fo^2^+2Fc^2^)/3'
_refine_ls_weighting_scheme calc
_refine_ls_wR_factor_gt 0.1041
_refine_ls_wR_factor_ref 0.1185
_reflns_Friedel_coverage 0.000
_reflns_number_gt 14960
_reflns_number_total 20165
_reflns_threshold_expression 'I > 2\s(I)'
_cod_data_source_file c9dt00075e2.cif
_cod_data_source_block fs045
_cod_depositor_comments 'Adding full bibliography for 7048870--7048879.cif.'
_cod_original_formula_sum 'C89 H171.69 Co6 Mo10 N7.50 O58 P6'
_cod_database_code 7048874
_shelx_shelxl_version_number 2014/7
_shelx_space_group_comment
;
The symmetry employed for this shelxl refinement is uniquely defined
by the following loop, which should always be used as a source of
symmetry information in preference to the above space-group names.
They are only intended as comments.
;
_shelx_estimated_absorpt_t_max 0.895
_shelx_estimated_absorpt_t_min 0.758
_olex2_refinement_description
;
1. Fixed Uiso
 At 1.2 times of:
  All C(H) groups, {H44A,H44B,H44} of C44, All C(H,H) groups, All C(H,H,H,H)
  groups
 At 1.5 times of:
  All O(H,H) groups, {H44C,H44D,H44E} of C44A, {H41A,H41B,H41C} of C41A,
  {H44F,H44G,H44H} of C44B, {H41D,H41E,H41F} of C41B, {H2A,H2B,H2C} of C2,
  {H1BA,H1BB,H1BC} of C1B, {H2A,H2B,H2C} of C2, {H20C,H20D,H20E} of C20, {H25A,
  H25B,H25C} of C25, {H10A,H10B,H10C} of C10, {H21A,H21B,H21C} of C21, {H11A,
  H11B,H11C} of C11, {H12C,H12D,H12E} of C12, {H33A,H33B,H33C} of C33, {H37A,
  H37B,H37C} of C37, {H23A,H23B,H23C} of C23, {H19C,H19D,H19E} of C19, {H24A,
  H24B,H24C} of C24
2. Restrained distances
 N1_1-C1_1
 N1_2-C1_2
 1.16 with sigma of 0.02
 C1_1-C2_1
 C1_2-C2_2
 1.43 with sigma of 0.02
 H44G_$1-H41C
 2.2 with sigma of 0.02
 H41C-H44G_$1
 2.2 with sigma of 0.02
 C44B-C44 \\sim C44A-C44
 with sigma of 0.02
 C41B-C40 \\sim C41A-C40
 with sigma of 0.01
3. Rigid body (RIGU) restrains
 N2_2, C1A_2, C1B_2
 with sigma for 1-2 distances of 0.004 and sigma for 1-3 distances of 0.004
 N1_2, C1_2, C2_2
 with sigma for 1-2 distances of 0.004 and sigma for 1-3 distances of 0.004
 C41B, C40, C41A
 with sigma for 1-2 distances of 0.004 and sigma for 1-3 distances of 0.004
4. Others
 Sof(H44)=Sof(C44B)=Sof(H44F)=Sof(H44G)=Sof(H44H)=1-FVAR(1)
 Sof(H44A)=Sof(H44B)=Sof(C44A)=Sof(H44C)=Sof(H44D)=Sof(H44E)=FVAR(1)
 Sof(N2)=Sof(C1A)=Sof(C1B)=Sof(H1BA)=Sof(H1BB)=Sof(H1BC)=1-FVAR(2)
 Sof(N1)=Sof(C1)=Sof(C2)=Sof(H2A)=Sof(H2B)=Sof(H2C)=FVAR(2)
 Sof(H40C)=Sof(H40D)=Sof(C41B)=Sof(H41D)=Sof(H41E)=Sof(H41F)=1-FVAR(3)
 Sof(H40A)=Sof(H40B)=Sof(C41A)=Sof(H41A)=Sof(H41B)=Sof(H41C)=FVAR(3)
 Fixed Sof: N1(0.75) C1(0.75) C2(0.75) H2A(0.75) H2B(0.75) H2C(0.75)
5.a Riding coordinates:
 O19(H19A,H19B), O20(H20A,H20B), O12(H12A,H12B), C2(H2A,H2B,H2C), C1B(H1BA,
 H1BB,H1BC)
5.b Secondary CH2 refined with riding coordinates:
 C2(H2A,H2B), C30(H30A,H30B), C34(H34A,H34B), C36(H36A,H36B), C32(H32A,H32B),
 C35(H35A,H35B), C31(H31A,H31B), C38(H38A,H38B), C39(H39A,H39B), C43(H43A,H43B),
  C42(H42A,H42B), C40(H40A,H40B), C40(H40C,H40D), C44(H44A,H44B)
5.c Aromatic/amide H refined with riding coordinates:
 C13(H13), C17(H17), C14(H14), C15(H15), C4(H4), C16(H16), C5(H5), C8(H8),
 C7(H7), C6(H6), C44(H44)
5.d Idealised Me refined as rotating group:
 C23(H23A,H23B,H23C), C24(H24A,H24B,H24C), C19(H19C,H19D,H19E), C20(H20C,H20D,
 H20E), C25(H25A,H25B,H25C), C10(H10A,H10B,H10C), C21(H21A,H21B,H21C), C11(H11A,
 H11B,H11C), C12(H12C,H12D,H12E), C33(H33A,H33B,H33C), C37(H37A,H37B,H37C),
 C41A(H41A,H41B,H41C), C44A(H44C,H44D,H44E), C44B(H44F,H44G,H44H), C41B(H41D,
 H41E,H41F), C2(H2A,H2B,H2C)
;
_olex2_submission_original_sample_id PhenAc
_olex2_submission_special_instructions 'No special instructions were received'

loop_
_space_group_symop_operation_xyz
'x, y, z'
'-x+1/2, y+1/2, -z+1/2'
'-x, -y, -z'
'x-1/2, -y-1/2, z-1/2'

loop_
_atom_site_label
_atom_site_type_symbol
_atom_site_fract_x
_atom_site_fract_y
_atom_site_fract_z
_atom_site_U_iso_or_equiv
_atom_site_adp_type
_atom_site_occupancy
_atom_site_site_symmetry_order
_atom_site_calc_flag
_atom_site_refinement_flags_posn
_atom_site_refinement_flags_adp
_atom_site_refinement_flags_occupancy
_atom_site_disorder_assembly
_atom_site_disorder_group
Mo1 Mo 0.44076(2) 0.40390(2) 0.54773(2) 0.01965(8) Uani 1 1 d . . . . .
Mo5 Mo 0.19687(3) 0.37317(2) 0.49772(2) 0.02448(9) Uani 1 1 d . . . . .
Mo3 Mo 0.45096(3) 0.42749(2) 0.71360(2) 0.02770(10) Uani 1 1 d . . . . .
Mo4 Mo 0.32254(3) 0.24333(2) 0.54236(2) 0.02687(9) Uani 1 1 d . . . . .
Mo2 Mo 0.46047(3) 0.27231(2) 0.65790(2) 0.02839(10) Uani 1 1 d . . . . .
Co3 Co 0.37973(4) 0.59588(3) 0.53856(3) 0.02158(13) Uani 1 1 d . . . . .
Co2 Co 0.34754(4) 0.52965(4) 0.32573(3) 0.02643(14) Uani 1 1 d . . . . .
Co1 Co 0.30322(4) 0.39197(4) 0.37537(3) 0.02578(14) Uani 1 1 d . . . . .
P2 P 0.23860(8) 0.52369(6) 0.44252(5) 0.0225(2) Uani 1 1 d . . . . .
P3 P 0.49706(8) 0.58074(7) 0.66402(5) 0.0247(3) Uani 1 1 d . . . . .
P1 P 0.26710(8) 0.36880(7) 0.63974(6) 0.0255(3) Uani 1 1 d . . . . .
O18 O 0.5906(2) 0.55960(18) 0.66099(14) 0.0259(7) Uani 1 1 d . . . . .
O16 O 0.4616(2) 0.62062(17) 0.61109(15) 0.0263(7) Uani 1 1 d . . . . .
O9 O 0.2808(2) 0.48903(17) 0.39493(15) 0.0255(7) Uani 1 1 d . . . . .
O21 O 0.2214(2) 0.40066(18) 0.58470(15) 0.0267(7) Uani 1 1 d . . . . .
O14 O 0.2921(2) 0.58433(17) 0.46647(14) 0.0257(7) Uani 1 1 d . . . . .
O19 O 0.2898(2) 0.55541(18) 0.59115(15) 0.0275(7) Uani 1 1 d . . . . .
H19A H 0.3265 0.5341 0.6166 0.041 Uiso 1 1 d R . . . .
H19B H 0.2526 0.5262 0.5738 0.041 Uiso 1 1 d R . . . .
O1 O 0.4674(2) 0.38567(17) 0.62337(14) 0.0237(7) Uani 1 1 d . . . . .
O15 O 0.4236(2) 0.49051(16) 0.53875(14) 0.0217(7) Uani 1 1 d . . . . .
O13 O 0.2280(2) 0.47319(17) 0.49208(14) 0.0238(7) Uani 1 1 d . . . . .
O20 O 0.3866(2) 0.31836(18) 0.40121(15) 0.0276(7) Uani 1 1 d . . . . .
H20A H 0.3760 0.2916 0.4295 0.041 Uiso 1 1 d R . . . .
H20B H 0.4399 0.3311 0.4048 0.041 Uiso 1 1 d R . . . .
O6 O 0.3444(2) 0.35898(17) 0.51827(14) 0.0239(7) Uani 1 1 d . . . . .
O29 O 0.5255(2) 0.37897(17) 0.51137(14) 0.0241(7) Uani 1 1 d . . . . .
O8 O 0.2145(2) 0.36040(17) 0.42646(15) 0.0264(7) Uani 1 1 d . . . . .
O23 O 0.4390(2) 0.25603(17) 0.57661(16) 0.0281(7) Uani 1 1 d . . . . .
O17 O 0.4400(2) 0.51767(18) 0.67046(14) 0.0264(7) Uani 1 1 d . . . . .
O5 O 0.3178(2) 0.30377(18) 0.62734(15) 0.0275(7) Uani 1 1 d . . . . .
O7 O 0.2100(2) 0.28331(18) 0.52499(16) 0.0289(8) Uani 1 1 d . . . . .
O12 O 0.3418(2) 0.61816(18) 0.36533(15) 0.0285(7) Uani 1 1 d . . . . .
H12A H 0.3635 0.6585 0.3598 0.043 Uiso 1 1 d R . . . .
H12B H 0.3283 0.6146 0.4002 0.043 Uiso 1 1 d R . . . .
O3 O 0.5627(2) 0.43640(19) 0.72354(15) 0.0302(8) Uani 1 1 d . . . . .
O4 O 0.3247(2) 0.42287(19) 0.67204(15) 0.0293(8) Uani 1 1 d . . . . .
O11 O 0.2308(3) 0.3906(2) 0.29905(16) 0.0359(9) Uani 1 1 d . . . . .
O2 O 0.4418(2) 0.3318(2) 0.72091(16) 0.0334(8) Uani 1 1 d . . . . .
O22 O 0.0891(2) 0.37951(19) 0.49240(17) 0.0327(8) Uani 1 1 d . . . . .
O27 O 0.5706(2) 0.27085(19) 0.66613(16) 0.0322(8) Uani 1 1 d . . . . .
O24 O 0.3417(2) 0.22105(19) 0.47455(17) 0.0331(8) Uani 1 1 d . . . . .
O10 O 0.2517(3) 0.4982(2) 0.26767(17) 0.0392(9) Uani 1 1 d . . . . .
O28 O 0.4320(3) 0.1964(2) 0.68454(17) 0.0382(9) Uani 1 1 d . . . . .
O25 O 0.2955(3) 0.16913(19) 0.57240(18) 0.0375(9) Uani 1 1 d . . . . .
O26 O 0.4229(3) 0.4538(2) 0.77709(16) 0.0400(10) Uani 1 1 d . . . . .
N1 N 0.3436(3) 0.7010(2) 0.53879(19) 0.0268(9) Uani 1 1 d . . . . .
C22 C 0.1857(3) 0.3455(3) 0.6847(2) 0.0289(11) Uani 1 1 d . . . . .
C13 C 0.2981(4) 0.7237(3) 0.5793(3) 0.0365(12) Uani 1 1 d . . . . .
H13 H 0.2795 0.6913 0.6052 0.044 Uiso 1 1 calc R . . . .
C1 C 0.2126(4) 0.4424(3) 0.2635(2) 0.0363(13) Uani 1 1 d . . . . .
C23 C 0.2295(4) 0.3107(4) 0.7395(2) 0.0428(15) Uani 1 1 d . . . . .
H23A H 0.2596 0.2696 0.7292 0.064 Uiso 1 1 calc GR . . . .
H23B H 0.1860 0.2981 0.7640 0.064 Uiso 1 1 calc GR . . . .
H23C H 0.2708 0.3424 0.7605 0.064 Uiso 1 1 calc GR . . . .
C18 C 0.1310(3) 0.5523(3) 0.4134(3) 0.0375(13) Uani 1 1 d . . . . .
C9 C 0.4927(4) 0.6349(3) 0.7274(2) 0.0348(12) Uani 1 1 d . . . . .
C24 C 0.1398(4) 0.4111(3) 0.6998(3) 0.0455(15) Uani 1 1 d . . . . .
H24A H 0.1811 0.4415 0.7222 0.068 Uiso 1 1 calc GR . . . .
H24B H 0.0938 0.3994 0.7225 0.068 Uiso 1 1 calc GR . . . .
H24C H 0.1152 0.4342 0.6643 0.068 Uiso 1 1 calc GR . . . .
C17 C 0.3674(4) 0.7467(3) 0.5015(3) 0.0459(15) Uani 1 1 d . . . . .
H17 H 0.3983 0.7313 0.4718 0.055 Uiso 1 1 calc R . . . .
C19 C 0.1381(4) 0.6098(3) 0.3693(3) 0.0451(16) Uani 1 1 d . . . . .
H19C H 0.1653 0.5919 0.3372 0.068 Uiso 1 1 calc GR . . . .
H19D H 0.1729 0.6473 0.3878 0.068 Uiso 1 1 calc GR . . . .
H19E H 0.0805 0.6269 0.3550 0.068 Uiso 1 1 calc GR . . . .
C20 C 0.0801(4) 0.4922(4) 0.3823(3) 0.0501(17) Uani 1 1 d . . . . .
H20C H 0.0738 0.4555 0.4099 0.075 Uiso 1 1 calc GR . . . .
H20D H 0.1111 0.4748 0.3518 0.075 Uiso 1 1 calc GR . . . .
H20E H 0.0231 0.5082 0.3656 0.075 Uiso 1 1 calc GR . . . .
C14 C 0.2766(4) 0.7914(3) 0.5856(3) 0.0468(16) Uani 1 1 d . . . . .
H14 H 0.2448 0.8052 0.6153 0.056 Uiso 1 1 calc R . . . .
C25 C 0.1219(4) 0.2968(3) 0.6502(3) 0.0381(13) Uani 1 1 d . . . . .
H25A H 0.0944 0.3201 0.6156 0.057 Uiso 1 1 calc GR . . . .
H25B H 0.0779 0.2828 0.6739 0.057 Uiso 1 1 calc GR . . . .
H25C H 0.1525 0.2563 0.6391 0.057 Uiso 1 1 calc GR . . . .
C10 C 0.3988(4) 0.6366(3) 0.7396(3) 0.0459(15) Uani 1 1 d . . . . .
H10A H 0.3624 0.6564 0.7066 0.069 Uiso 1 1 calc GR . . . .
H10B H 0.3947 0.6645 0.7738 0.069 Uiso 1 1 calc GR . . . .
H10C H 0.3795 0.5899 0.7462 0.069 Uiso 1 1 calc GR . . . .
C21 C 0.0866(4) 0.5773(4) 0.4622(3) 0.0549(19) Uani 1 1 d . . . . .
H21A H 0.1201 0.6145 0.4822 0.082 Uiso 1 1 calc GR . . . .
H21B H 0.0815 0.5396 0.4891 0.082 Uiso 1 1 calc GR . . . .
H21C H 0.0291 0.5940 0.4472 0.082 Uiso 1 1 calc GR . . . .
C11 C 0.5215(5) 0.7076(4) 0.7150(3) 0.056(2) Uani 1 1 d . . . . .
H11A H 0.5794 0.7062 0.7036 0.084 Uiso 1 1 calc GR . . . .
H11B H 0.5221 0.7357 0.7496 0.084 Uiso 1 1 calc GR . . . .
H11C H 0.4815 0.7275 0.6838 0.084 Uiso 1 1 calc GR . . . .
C12 C 0.5516(5) 0.6050(4) 0.7784(3) 0.061(2) Uani 1 1 d . . . . .
H12C H 0.5319 0.5589 0.7867 0.092 Uiso 1 1 calc GR . . . .
H12D H 0.5499 0.6342 0.8122 0.092 Uiso 1 1 calc GR . . . .
H12E H 0.6105 0.6027 0.7691 0.092 Uiso 1 1 calc GR . . . .
C15 C 0.3025(5) 0.8387(3) 0.5476(4) 0.063(2) Uani 1 1 d . . . . .
H15 H 0.2892 0.8858 0.5506 0.075 Uiso 1 1 calc R . . . .
C4 C 0.1519(5) 0.5182(4) 0.1416(3) 0.0563(19) Uani 1 1 d . . . . .
H4 H 0.2027 0.4972 0.1320 0.068 Uiso 1 1 calc R . . . .
C2 C 0.1461(5) 0.4273(4) 0.2143(3) 0.061(2) Uani 1 1 d . . . . .
H2A H 0.0987 0.4016 0.2284 0.074 Uiso 1 1 calc R . . . .
H2B H 0.1713 0.3977 0.1867 0.074 Uiso 1 1 calc R . . . .
C16 C 0.3482(6) 0.8154(3) 0.5048(4) 0.067(2) Uani 1 1 d . . . . .
H16 H 0.3664 0.8466 0.4779 0.080 Uiso 1 1 calc R . . . .
C3 C 0.1102(5) 0.4897(4) 0.1839(3) 0.0536(18) Uani 1 1 d . . . . .
C5 C 0.1209(6) 0.5782(4) 0.1121(3) 0.067(2) Uani 1 1 d . . . . .
H5 H 0.1511 0.5978 0.0837 0.080 Uiso 1 1 calc R . . . .
C8 C 0.0340(6) 0.5216(5) 0.1966(4) 0.075(3) Uani 1 1 d . . . . .
H8 H 0.0047 0.5032 0.2261 0.090 Uiso 1 1 calc R . . . .
C7 C 0.0009(7) 0.5793(6) 0.1669(4) 0.098(4) Uani 1 1 d . . . . .
H7 H -0.0517 0.5986 0.1751 0.117 Uiso 1 1 calc R . . . .
C6 C 0.0443(6) 0.6085(5) 0.1256(4) 0.078(3) Uani 1 1 d . . . . .
H6 H 0.0228 0.6489 0.1063 0.094 Uiso 1 1 calc R . . . .
N4 N 0.0518(4) 0.1872(3) 0.3957(2) 0.0538(15) Uani 1 1 d . . . . .
C30 C 0.1385(5) 0.2100(4) 0.3793(3) 0.0546(18) Uani 1 1 d . . . . .
H30A H 0.1391 0.2606 0.3778 0.066 Uiso 1 1 calc R . . . .
H30B H 0.1840 0.1957 0.4103 0.066 Uiso 1 1 calc R . . . .
C34 C -0.0224(5) 0.2172(4) 0.3557(3) 0.0509(17) Uani 1 1 d . . . . .
H34A H -0.0766 0.1992 0.3670 0.061 Uiso 1 1 calc R . . . .
H34B H -0.0183 0.2007 0.3163 0.061 Uiso 1 1 calc R . . . .
C36 C -0.1119(4) 0.3170(3) 0.3207(3) 0.0443(14) Uani 1 1 d . . . . .
H36A H -0.1596 0.2981 0.3395 0.053 Uiso 1 1 calc R . . . .
H36B H -0.1165 0.2973 0.2815 0.053 Uiso 1 1 calc R . . . .
C33 C 0.2762(5) 0.1814(4) 0.2579(3) 0.065(2) Uani 1 1 d . . . . .
H33A H 0.2390 0.1965 0.2234 0.097 Uiso 1 1 calc GR . . . .
H33B H 0.2735 0.1315 0.2610 0.097 Uiso 1 1 calc GR . . . .
H33C H 0.3356 0.1954 0.2554 0.097 Uiso 1 1 calc GR . . . .
C32 C 0.2465(5) 0.2135(4) 0.3102(3) 0.058(2) Uani 1 1 d . . . . .
H32A H 0.2395 0.2634 0.3039 0.069 Uiso 1 1 calc R . . . .
H32B H 0.2908 0.2064 0.3438 0.069 Uiso 1 1 calc R . . . .
C37 C -0.1223(5) 0.3942(4) 0.3159(3) 0.0581(19) Uani 1 1 d . . . . .
H37A H -0.0794 0.4129 0.2934 0.087 Uiso 1 1 calc GR . . . .
H37B H -0.1143 0.4145 0.3544 0.087 Uiso 1 1 calc GR . . . .
H37C H -0.1801 0.4051 0.2968 0.087 Uiso 1 1 calc GR . . . .
C35 C -0.0279(5) 0.2949(4) 0.3540(3) 0.0558(18) Uani 1 1 d . . . . .
H35A H -0.0234 0.3130 0.3937 0.067 Uiso 1 1 calc R . . . .
H35B H 0.0204 0.3136 0.3357 0.067 Uiso 1 1 calc R . . . .
C31 C 0.1613(5) 0.1830(4) 0.3229(3) 0.058(2) Uani 1 1 d . . . . .
H31A H 0.1152 0.1950 0.2915 0.070 Uiso 1 1 calc R . . . .
H31B H 0.1660 0.1326 0.3247 0.070 Uiso 1 1 calc R . . . .
C38 C 0.0476(5) 0.2109(4) 0.4568(3) 0.061(2) Uani 1 1 d . . . . .
H38A H 0.0938 0.1876 0.4824 0.073 Uiso 1 1 calc R . . . .
H38B H 0.0597 0.2606 0.4589 0.073 Uiso 1 1 calc R . . . .
C39 C -0.0364(6) 0.1983(4) 0.4796(3) 0.070(2) Uani 1 1 d . . . . .
H39A H -0.0515 0.1493 0.4758 0.084 Uiso 1 1 calc R . . . .
H39B H -0.0826 0.2250 0.4569 0.084 Uiso 1 1 calc R . . . .
C43 C 0.1115(6) 0.0702(4) 0.4300(4) 0.072(2) Uani 1 1 d . . . . .
H43A H 0.1021 0.0757 0.4706 0.086 Uiso 1 1 calc R . . . .
H43B H 0.1688 0.0892 0.4257 0.086 Uiso 1 1 calc R . . . .
C42 C 0.0432(6) 0.1090(3) 0.3918(3) 0.063(2) Uani 1 1 d . . . . .
H42A H -0.0138 0.0959 0.4020 0.075 Uiso 1 1 calc R . . . .
H42B H 0.0452 0.0950 0.3515 0.075 Uiso 1 1 calc R . . . .
C40 C -0.0289(7) 0.2195(5) 0.5430(4) 0.091(3) Uani 1 1 d D U . . .
H40A H -0.0059 0.2666 0.5474 0.109 Uiso 0.700(14) 1 calc R . P A 1
H40B H 0.0120 0.1887 0.5663 0.109 Uiso 0.700(14) 1 calc R . P A 1
H40C H -0.0844 0.2153 0.5584 0.109 Uiso 0.300(14) 1 calc R . P A 2
H40D H -0.0065 0.2666 0.5492 0.109 Uiso 0.300(14) 1 calc R . P A 2
C44 C 0.1090(7) -0.0063(5) 0.4141(5) 0.092(3) Uani 1 1 d D . . . .
H44A H 0.1173 -0.0120 0.3733 0.110 Uiso 0.597(18) 1 calc R . P B 1
H44B H 0.1557 -0.0310 0.4381 0.110 Uiso 0.597(18) 1 calc R . P B 1
H44 H 0.0703 -0.0234 0.3828 0.110 Uiso 0.403(18) 1 calc R . P B 2
C41A C -0.1247(9) 0.2161(6) 0.5676(5) 0.078(4) Uani 0.700(14) 1 d D U P A 1
H41A H -0.1665 0.2436 0.5427 0.117 Uiso 0.700(14) 1 calc GR . P A 1
H41B H -0.1190 0.2342 0.6068 0.117 Uiso 0.700(14) 1 calc GR . P A 1
H41C H -0.1443 0.1686 0.5675 0.117 Uiso 0.700(14) 1 calc DGR . P A 1
C44A C 0.0254(13) -0.0344(9) 0.4236(9) 0.117(9) Uani 0.597(18) 1 d D . P B 1
H44C H 0.0126 -0.0209 0.4618 0.175 Uiso 0.597(18) 1 calc GR . P B 1
H44D H 0.0271 -0.0844 0.4212 0.175 Uiso 0.597(18) 1 calc GR . P B 1
H44E H -0.0194 -0.0168 0.3943 0.175 Uiso 0.597(18) 1 calc GR . P B 1
C44B C 0.1671(18) -0.0504(14) 0.4484(14) 0.122(13) Uani 0.403(18) 1 d D . P B 2
H44F H 0.1866 -0.0864 0.4242 0.184 Uiso 0.403(18) 1 calc GR . P B 2
H44G H 0.1379 -0.0711 0.4786 0.184 Uiso 0.403(18) 1 calc DGR . P B 2
H44H H 0.2167 -0.0239 0.4660 0.184 Uiso 0.403(18) 1 calc GR . P B 2
C41B C 0.0435(17) 0.1600(13) 0.5717(9) 0.081(7) Uani 0.300(14) 1 d D U P A 2
H41D H 0.0285 0.1153 0.5543 0.121 Uiso 0.300(14) 1 calc GR . P A 2
H41E H 0.0425 0.1573 0.6133 0.121 Uiso 0.300(14) 1 calc GR . P A 2
H41F H 0.1012 0.1731 0.5641 0.121 Uiso 0.300(14) 1 calc GR . P A 2
N1_1 N 0.3524(9) -0.0026(5) 0.5189(5) 0.101(4) Uani 0.75 1 d D . P . .
C1_1 C 0.4040(7) 0.0334(4) 0.5370(4) 0.061(3) Uani 0.75 1 d D . P . .
C2_1 C 0.4685(6) 0.0810(4) 0.5588(4) 0.050(2) Uani 0.75 1 d D . P . .
H2A_1 H 0.4542 0.1007 0.5947 0.075 Uiso 0.75 1 calc GR . P . .
H2B_1 H 0.4718 0.1176 0.5305 0.075 Uiso 0.75 1 calc GR . P . .
H2C_1 H 0.5241 0.0577 0.5660 0.075 Uiso 0.75 1 calc GR . P . .
N1_2 N 0.3217(18) 0.4299(10) 0.8842(16) 0.090(10) Uani 0.56(5) 1 d D U P C 1
C1_2 C 0.287(2) 0.4794(11) 0.8666(13) 0.066(6) Uani 0.56(5) 1 d D U P C 1
C2_2 C 0.2407(18) 0.5389(9) 0.8435(13) 0.068(6) Uani 0.56(5) 1 d D U P C 1
H2A_2 H 0.2667 0.5556 0.8104 0.102 Uiso 0.56(5) 1 d R . P C 1
H2B_2 H 0.1804 0.5269 0.8313 0.102 Uiso 0.56(5) 1 d R . P C 1
H2C_2 H 0.2438 0.5747 0.8729 0.102 Uiso 0.56(5) 1 d R . P C 1
N2_2 N 0.353(2) 0.460(2) 0.9175(17) 0.104(12) Uani 0.44(5) 1 d . U P C 2
C1A_2 C 0.310(2) 0.4915(17) 0.8863(16) 0.059(8) Uani 0.44(5) 1 d . U P C 2
C1B_2 C 0.256(3) 0.5361(19) 0.8481(16) 0.106(16) Uani 0.44(5) 1 d . U P C 2
H1BA_2 H 0.2809 0.5411 0.8121 0.159 Uiso 0.44(5) 1 d R . P C 2
H1BB_2 H 0.1984 0.5167 0.8401 0.159 Uiso 0.44(5) 1 d R . P C 2
H1BC_2 H 0.2532 0.5811 0.8662 0.159 Uiso 0.44(5) 1 d R . P C 2

loop_
_atom_site_aniso_label
_atom_site_aniso_U_11
_atom_site_aniso_U_22
_atom_site_aniso_U_33
_atom_site_aniso_U_23
_atom_site_aniso_U_13
_atom_site_aniso_U_12
Mo1 0.01751(18) 0.02019(18) 0.02258(18) 0.00260(15) 0.00765(14) 0.00149(15)
Mo5 0.01905(19) 0.0240(2) 0.0318(2) 0.00349(17) 0.00854(16) -0.00108(16)
Mo3 0.0271(2) 0.0345(2) 0.0230(2) 0.00520(17) 0.00900(16) 0.00252(18)
Mo4 0.0251(2) 0.02044(19) 0.0366(2) 0.00357(17) 0.00976(17) -0.00038(16)
Mo2 0.0269(2) 0.0279(2) 0.0320(2) 0.01014(18) 0.00979(17) 0.00286(17)
Co3 0.0200(3) 0.0208(3) 0.0256(3) 0.0008(2) 0.0092(2) 0.0020(2)
Co2 0.0228(3) 0.0307(4) 0.0261(3) 0.0003(3) 0.0042(3) 0.0000(3)
Co1 0.0241(3) 0.0275(3) 0.0263(3) -0.0006(3) 0.0055(3) -0.0011(3)
P2 0.0172(6) 0.0248(6) 0.0264(6) 0.0049(5) 0.0060(5) 0.0022(5)
P3 0.0233(6) 0.0286(6) 0.0234(6) -0.0026(5) 0.0073(5) 0.0010(5)
P1 0.0228(6) 0.0262(6) 0.0301(6) 0.0072(5) 0.0132(5) 0.0024(5)
O18 0.0238(17) 0.0304(18) 0.0249(17) 0.0002(14) 0.0088(13) 0.0012(14)
O16 0.0244(17) 0.0250(17) 0.0304(18) -0.0020(14) 0.0063(14) 0.0003(14)
O9 0.0245(17) 0.0244(17) 0.0295(18) -0.0002(14) 0.0103(14) -0.0028(14)
O21 0.0263(18) 0.0257(17) 0.0308(18) 0.0056(14) 0.0142(14) 0.0030(14)
O14 0.0273(18) 0.0224(17) 0.0282(17) 0.0032(13) 0.0069(14) 0.0016(14)
O19 0.0243(18) 0.0277(18) 0.0329(18) 0.0010(14) 0.0127(14) 0.0017(14)
O1 0.0213(16) 0.0258(17) 0.0246(16) 0.0057(13) 0.0060(13) 0.0017(13)
O15 0.0217(16) 0.0185(15) 0.0265(16) 0.0020(13) 0.0092(13) 0.0026(13)
O13 0.0205(16) 0.0244(17) 0.0277(17) 0.0026(13) 0.0081(13) 0.0009(13)
O20 0.0249(18) 0.0303(18) 0.0287(18) -0.0005(14) 0.0075(14) -0.0013(14)
O6 0.0214(16) 0.0226(16) 0.0288(17) 0.0035(13) 0.0071(13) 0.0001(13)
O29 0.0231(17) 0.0226(16) 0.0288(17) 0.0011(13) 0.0107(14) 0.0010(13)
O8 0.0233(17) 0.0234(17) 0.0330(18) -0.0012(14) 0.0054(14) -0.0031(14)
O23 0.0261(18) 0.0233(17) 0.0364(19) 0.0044(15) 0.0094(15) 0.0027(14)
O17 0.0228(17) 0.0310(18) 0.0262(17) 0.0011(14) 0.0064(13) 0.0031(14)
O5 0.0244(18) 0.0273(18) 0.0333(19) 0.0076(15) 0.0128(14) 0.0021(14)
O7 0.0223(17) 0.0236(17) 0.043(2) 0.0025(15) 0.0112(15) -0.0025(14)
O12 0.0313(19) 0.0256(18) 0.0296(18) 0.0043(14) 0.0079(15) 0.0000(15)
O3 0.0281(19) 0.039(2) 0.0232(17) 0.0077(15) 0.0030(14) 0.0014(16)
O4 0.0238(18) 0.0340(19) 0.0324(19) 0.0029(15) 0.0118(14) 0.0042(15)
O11 0.039(2) 0.034(2) 0.033(2) 0.0010(16) -0.0004(17) -0.0053(17)
O2 0.033(2) 0.038(2) 0.0299(19) 0.0125(16) 0.0100(16) 0.0022(16)
O22 0.0231(18) 0.0289(19) 0.048(2) 0.0054(16) 0.0102(16) -0.0019(15)
O27 0.031(2) 0.0322(19) 0.035(2) 0.0115(16) 0.0082(16) 0.0043(16)
O24 0.032(2) 0.0266(18) 0.043(2) -0.0016(16) 0.0102(16) -0.0013(15)
O10 0.032(2) 0.044(2) 0.039(2) -0.0031(18) -0.0042(17) 0.0019(18)
O28 0.038(2) 0.036(2) 0.043(2) 0.0140(18) 0.0145(18) 0.0038(17)
O25 0.036(2) 0.0239(18) 0.055(3) 0.0065(17) 0.0136(19) -0.0017(16)
O26 0.041(2) 0.054(3) 0.0273(19) 0.0027(18) 0.0124(17) 0.005(2)
N1 0.025(2) 0.0214(19) 0.035(2) 0.0005(17) 0.0089(17) 0.0025(16)
C22 0.024(2) 0.034(3) 0.032(3) 0.011(2) 0.014(2) 0.002(2)
C13 0.038(3) 0.033(3) 0.041(3) 0.001(2) 0.014(2) 0.009(2)
C1 0.035(3) 0.040(3) 0.036(3) -0.015(2) 0.009(2) -0.015(2)
C23 0.036(3) 0.059(4) 0.036(3) 0.023(3) 0.014(2) 0.001(3)
C18 0.023(3) 0.047(3) 0.044(3) 0.017(3) 0.010(2) 0.004(2)
C9 0.034(3) 0.039(3) 0.034(3) -0.013(2) 0.014(2) -0.003(2)
C24 0.044(4) 0.046(4) 0.054(4) 0.006(3) 0.033(3) 0.009(3)
C17 0.050(4) 0.033(3) 0.059(4) 0.005(3) 0.026(3) 0.009(3)
C19 0.026(3) 0.055(4) 0.055(4) 0.026(3) 0.006(3) 0.009(3)
C20 0.026(3) 0.055(4) 0.066(4) 0.019(3) -0.007(3) -0.006(3)
C14 0.054(4) 0.036(3) 0.053(4) -0.009(3) 0.018(3) 0.013(3)
C25 0.029(3) 0.044(3) 0.044(3) 0.015(3) 0.016(2) -0.006(2)
C10 0.047(4) 0.048(4) 0.049(4) -0.016(3) 0.026(3) -0.005(3)
C21 0.041(4) 0.064(5) 0.066(4) 0.023(4) 0.026(3) 0.024(3)
C11 0.061(4) 0.053(4) 0.062(4) -0.029(3) 0.037(4) -0.022(3)
C12 0.070(5) 0.079(5) 0.033(3) -0.020(3) 0.003(3) 0.009(4)
C15 0.077(5) 0.025(3) 0.091(6) -0.005(3) 0.028(5) 0.011(3)
C4 0.054(4) 0.075(5) 0.038(3) 0.005(3) -0.001(3) -0.014(4)
C2 0.062(5) 0.050(4) 0.062(5) 0.015(3) -0.031(4) -0.018(4)
C16 0.090(6) 0.030(3) 0.089(6) 0.019(4) 0.045(5) 0.009(4)
C3 0.050(4) 0.063(5) 0.043(4) 0.006(3) -0.010(3) 0.002(3)
C5 0.079(6) 0.064(5) 0.055(5) 0.011(4) -0.001(4) -0.015(4)
C8 0.061(5) 0.109(8) 0.056(5) 0.022(5) 0.012(4) 0.019(5)
C7 0.093(8) 0.131(10) 0.069(6) 0.015(6) 0.013(5) 0.060(7)
C6 0.090(7) 0.088(7) 0.056(5) 0.004(5) 0.002(5) 0.024(6)
N4 0.069(4) 0.037(3) 0.048(3) -0.014(2) -0.018(3) -0.006(3)
C30 0.054(4) 0.048(4) 0.056(4) -0.014(3) -0.016(3) -0.004(3)
C34 0.055(4) 0.049(4) 0.046(4) -0.016(3) -0.007(3) -0.008(3)
C36 0.042(4) 0.047(4) 0.046(3) -0.003(3) 0.013(3) -0.006(3)
C33 0.060(5) 0.063(5) 0.067(5) -0.024(4) -0.011(4) -0.011(4)
C32 0.054(4) 0.039(4) 0.074(5) -0.024(3) -0.017(4) 0.001(3)
C37 0.052(4) 0.059(5) 0.064(5) 0.002(4) 0.012(4) 0.000(4)
C35 0.065(5) 0.043(4) 0.057(4) -0.010(3) -0.001(4) -0.002(3)
C31 0.059(5) 0.046(4) 0.063(5) -0.026(3) -0.015(4) 0.000(3)
C38 0.081(6) 0.051(4) 0.045(4) -0.012(3) -0.015(4) -0.016(4)
C39 0.109(7) 0.047(4) 0.048(4) -0.015(3) -0.009(4) -0.018(4)
C43 0.086(6) 0.052(5) 0.071(5) -0.010(4) -0.013(5) -0.011(4)
C42 0.084(6) 0.036(4) 0.061(5) -0.011(3) -0.017(4) -0.009(4)
C40 0.140(8) 0.073(6) 0.055(5) -0.019(4) -0.002(5) -0.039(6)
C44 0.076(7) 0.049(5) 0.143(10) -0.002(6) -0.011(7) -0.015(5)
C41A 0.130(10) 0.047(6) 0.054(7) -0.008(5) 0.005(6) -0.006(6)
C44A 0.17(2) 0.072(12) 0.110(15) 0.004(11) 0.032(15) 0.057(14)
C44B 0.11(2) 0.08(2) 0.17(3) 0.06(2) 0.01(2) 0.017(17)
C41B 0.128(16) 0.087(14) 0.034(11) -0.018(9) 0.036(10) -0.040(11)
N1_1 0.180(13) 0.054(6) 0.079(7) -0.013(5) 0.059(8) -0.046(7)
C1_1 0.107(9) 0.027(4) 0.061(6) 0.009(4) 0.050(6) 0.003(5)
C2_1 0.056(6) 0.032(4) 0.066(6) 0.005(4) 0.023(5) 0.020(4)
N1_2 0.118(14) 0.060(9) 0.109(19) 0.035(11) 0.086(13) 0.017(10)
C1_2 0.098(15) 0.042(7) 0.069(13) 0.006(8) 0.054(10) -0.004(9)
C2_2 0.092(12) 0.042(7) 0.073(13) -0.005(7) 0.019(10) -0.018(8)
N2_2 0.118(17) 0.11(2) 0.087(17) 0.024(18) 0.030(14) 0.055(15)
C1A_2 0.062(14) 0.059(14) 0.064(15) 0.012(11) 0.038(11) 0.010(11)
C1B_2 0.15(3) 0.13(3) 0.054(14) 0.009(13) 0.046(13) 0.09(2)

loop_
_atom_type_symbol
_atom_type_description
_atom_type_scat_dispersion_real
_atom_type_scat_dispersion_imag
_atom_type_scat_source
C C 0.0033 0.0016 'International Tables Vol C Tables 4.2.6.8 and 6.1.1.4'
H H 0.0000 0.0000 'International Tables Vol C Tables 4.2.6.8 and 6.1.1.4'
Co Co 0.3494 0.9721 'International Tables Vol C Tables 4.2.6.8 and 6.1.1.4'
Mo Mo -1.6832 0.6857 'International Tables Vol C Tables 4.2.6.8 and 6.1.1.4'
N N 0.0061 0.0033 'International Tables Vol C Tables 4.2.6.8 and 6.1.1.4'
O O 0.0106 0.0060 'International Tables Vol C Tables 4.2.6.8 and 6.1.1.4'
P P 0.1023 0.0942 'International Tables Vol C Tables 4.2.6.8 and 6.1.1.4'

loop_
_geom_angle_atom_site_label_1
_geom_angle_atom_site_label_2
_geom_angle_atom_site_label_3
_geom_angle
_geom_angle_site_symmetry_1
_geom_angle_site_symmetry_3
O1 Mo1 O6 110.75(15) . .
O15 Mo1 O1 109.06(15) . .
O15 Mo1 O6 108.77(15) . .
O15 Mo1 O29 109.41(15) . .
O29 Mo1 O1 109.48(15) . .
O29 Mo1 O6 109.35(15) . .
O21 Mo5 O6 77.18(12) . .
O13 Mo5 O21 78.53(13) . .
O13 Mo5 O6 83.48(12) . .
O8 Mo5 O21 159.33(15) . .
O8 Mo5 O13 90.31(15) . .
O8 Mo5 O6 84.37(14) . .
O8 Mo5 O7 99.73(16) . .
O7 Mo5 O21 84.83(15) . .
O7 Mo5 O13 155.88(15) . .
O7 Mo5 O6 75.83(13) . .
O22 Mo5 O21 96.13(16) . .
O22 Mo5 O13 99.93(16) . .
O22 Mo5 O6 171.83(16) . .
O22 Mo5 O8 102.95(18) . .
O22 Mo5 O7 99.10(16) . .
O17 Mo3 O1 82.12(12) . .
O17 Mo3 O4 77.99(14) . .
O3 Mo3 O1 85.75(14) . .
O3 Mo3 O17 89.86(15) . .
O3 Mo3 O4 159.87(15) . .
O3 Mo3 O2 100.03(17) . .
O4 Mo3 O1 76.80(12) . .
O2 Mo3 O1 75.64(14) . .
O2 Mo3 O17 154.80(15) . .
O2 Mo3 O4 85.44(16) . .
O26 Mo3 O1 171.08(17) . .
O26 Mo3 O17 99.23(18) . .
O26 Mo3 O3 103.03(19) . .
O26 Mo3 O4 94.80(17) . .
O26 Mo3 O2 100.98(19) . .
O23 Mo4 O6 79.39(13) . .
O23 Mo4 O5 73.18(14) . .
O23 Mo4 O7 146.62(15) . .
O5 Mo4 O6 75.02(12) . .
O7 Mo4 O6 73.70(13) . .
O7 Mo4 O5 80.99(14) . .
O24 Mo4 O6 88.41(15) . .
O24 Mo4 O23 98.52(17) . .
O24 Mo4 O5 162.48(15) . .
O24 Mo4 O7 100.08(17) . .
O25 Mo4 O6 166.23(16) . .
O25 Mo4 O23 102.38(17) . .
O25 Mo4 O5 92.30(17) . .
O25 Mo4 O7 99.38(17) . .
O25 Mo4 O24 104.69(19) . .
O23 Mo2 O1 79.92(13) . .
O23 Mo2 O5 72.78(13) . .
O23 Mo2 O2 146.65(15) . .
O5 Mo2 O1 74.61(11) . .
O2 Mo2 O1 73.59(13) . .
O2 Mo2 O5 80.84(14) . .
O27 Mo2 O1 87.86(14) . .
O27 Mo2 O23 98.68(16) . .
O27 Mo2 O5 161.48(14) . .
O27 Mo2 O2 100.16(18) . .
O28 Mo2 O1 166.77(16) . .
O28 Mo2 O23 101.63(18) . .
O28 Mo2 O5 93.19(16) . .
O28 Mo2 O2 99.82(18) . .
O28 Mo2 O27 104.76(18) . .
O16 Co3 O19 89.82(14) . .
O16 Co3 O15 93.34(13) . .
O16 Co3 O29 89.76(14) . 3_666
O16 Co3 N1 84.72(15) . .
O14 Co3 O16 172.34(14) . .
O14 Co3 O19 90.81(14) . .
O14 Co3 O15 94.31(13) . .
O14 Co3 O29 90.71(14) . 3_666
O14 Co3 N1 87.64(15) . .
O19 Co3 O15 83.18(12) . .
O29 Co3 O19 171.72(13) 3_666 .
O29 Co3 O15 88.59(12) 3_666 .
O29 Co3 N1 89.04(15) 3_666 .
N1 Co3 O19 99.15(15) . .
N1 Co3 O15 176.95(14) . .
O18 Co2 O9 80.67(13) 3_666 .
O18 Co2 O3 90.88(14) 3_666 3_666
O12 Co2 O18 138.01(15) . 3_666
O12 Co2 O9 85.00(14) . .
O12 Co2 O3 93.40(15) . 3_666
O12 Co2 O10 121.14(16) . .
O3 Co2 O9 165.15(14) 3_666 .
O10 Co2 O18 98.28(16) . 3_666
O10 Co2 O9 90.22(16) . .
O10 Co2 O3 103.14(16) . 3_666
O9 Co1 O18 81.04(13) . 3_666
O9 Co1 O8 89.88(13) . .
O20 Co1 O18 85.88(14) . 3_666
O20 Co1 O9 138.46(15) . .
O20 Co1 O8 94.23(14) . .
O20 Co1 O11 122.69(16) . .
O8 Co1 O18 166.17(14) . 3_666
O11 Co1 O18 91.61(15) . 3_666
O11 Co1 O9 97.05(16) . .
O11 Co1 O8 99.89(15) . .
O9 P2 O13 111.42(19) . .
O9 P2 C18 109.3(2) . .
O14 P2 O9 110.16(19) . .
O14 P2 O13 109.19(19) . .
O14 P2 C18 109.8(3) . .
O13 P2 C18 106.8(2) . .
O18 P3 O17 111.1(2) . .
O18 P3 C9 109.3(2) . .
O16 P3 O18 110.57(19) . .
O16 P3 O17 109.7(2) . .
O16 P3 C9 108.7(2) . .
O17 P3 C9 107.3(2) . .
O21 P1 O5 111.8(2) . .
O21 P1 O4 108.6(2) . .
O21 P1 C22 107.8(2) . .
O5 P1 C22 108.8(2) . .
O4 P1 O5 112.1(2) . .
O4 P1 C22 107.5(2) . .
Co2 O18 Co1 93.44(13) 3_666 3_666
P3 O18 Co2 132.4(2) . 3_666
P3 O18 Co1 133.2(2) . 3_666
P3 O16 Co3 133.1(2) . .
Co1 O9 Co2 93.33(13) . .
P2 O9 Co2 132.5(2) . .
P2 O9 Co1 134.1(2) . .
P1 O21 Mo5 136.5(2) . .
P2 O14 Co3 132.1(2) . .
Co3 O19 H19A 98.4 . .
Co3 O19 H19B 114.9 . .
H19A O19 H19B 110.0 . .
Mo1 O1 Mo3 142.20(18) . .
Mo1 O1 Mo2 120.43(17) . .
Mo3 O1 Mo2 90.10(11) . .
Mo1 O15 Co3 167.62(18) . .
P2 O13 Mo5 135.6(2) . .
Co1 O20 H20A 118.7 . .
Co1 O20 H20B 114.3 . .
H20A O20 H20B 112.0 . .
Mo1 O6 Mo5 141.66(18) . .
Mo1 O6 Mo4 120.91(16) . .
Mo5 O6 Mo4 89.53(11) . .
Mo1 O29 Co3 149.62(19) . 3_666
Mo5 O8 Co1 136.26(19) . .
Mo4 O23 Mo2 118.13(18) . .
P3 O17 Mo3 137.0(2) . .
Mo4 O5 Mo2 89.54(12) . .
P1 O5 Mo4 130.8(2) . .
P1 O5 Mo2 130.8(2) . .
Mo5 O7 Mo4 120.63(17) . .
Co2 O12 H12A 132.7 . .
Co2 O12 H12B 113.8 . .
H12A O12 H12B 110.9 . .
Mo3 O3 Co2 135.25(19) . 3_666
P1 O4 Mo3 136.4(2) . .
C1 O11 Co1 127.6(3) . .
Mo3 O2 Mo2 120.39(18) . .
C1 O10 Co2 130.0(4) . .
C13 N1 Co3 119.2(4) . .
C17 N1 Co3 123.0(4) . .
C17 N1 C13 117.7(5) . .
C23 C22 P1 109.1(4) . .
C24 C22 P1 108.2(4) . .
C24 C22 C23 110.4(5) . .
C25 C22 P1 108.0(4) . .
C25 C22 C23 110.9(5) . .
C25 C22 C24 110.3(5) . .
N1 C13 H13 118.2 . .
N1 C13 C14 123.7(6) . .
C14 C13 H13 118.2 . .
O11 C1 C2 114.3(5) . .
O10 C1 O11 123.8(5) . .
O10 C1 C2 121.6(6) . .
C22 C23 H23A 109.5 . .
C22 C23 H23B 109.5 . .
C22 C23 H23C 109.5 . .
H23A C23 H23B 109.5 . .
H23A C23 H23C 109.5 . .
H23B C23 H23C 109.5 . .
C19 C18 P2 109.2(4) . .
C19 C18 C20 108.4(5) . .
C20 C18 P2 109.8(4) . .
C21 C18 P2 108.4(4) . .
C21 C18 C19 110.9(5) . .
C21 C18 C20 110.2(5) . .
C10 C9 P3 107.6(4) . .
C11 C9 P3 109.8(4) . .
C11 C9 C10 109.3(5) . .
C12 C9 P3 109.3(4) . .
C12 C9 C10 110.9(5) . .
C12 C9 C11 109.9(6) . .
C22 C24 H24A 109.5 . .
C22 C24 H24B 109.5 . .
C22 C24 H24C 109.5 . .
H24A C24 H24B 109.5 . .
H24A C24 H24C 109.5 . .
H24B C24 H24C 109.5 . .
N1 C17 H17 119.0 . .
N1 C17 C16 122.1(6) . .
C16 C17 H17 119.0 . .
C18 C19 H19C 109.5 . .
C18 C19 H19D 109.5 . .
C18 C19 H19E 109.5 . .
H19C C19 H19D 109.5 . .
H19C C19 H19E 109.5 . .
H19D C19 H19E 109.5 . .
C18 C20 H20C 109.5 . .
C18 C20 H20D 109.5 . .
C18 C20 H20E 109.5 . .
H20C C20 H20D 109.5 . .
H20C C20 H20E 109.5 . .
H20D C20 H20E 109.5 . .
C13 C14 H14 120.8 . .
C13 C14 C15 118.5(6) . .
C15 C14 H14 120.8 . .
C22 C25 H25A 109.5 . .
C22 C25 H25B 109.5 . .
C22 C25 H25C 109.5 . .
H25A C25 H25B 109.5 . .
H25A C25 H25C 109.5 . .
H25B C25 H25C 109.5 . .
C9 C10 H10A 109.5 . .
C9 C10 H10B 109.5 . .
C9 C10 H10C 109.5 . .
H10A C10 H10B 109.5 . .
H10A C10 H10C 109.5 . .
H10B C10 H10C 109.5 . .
C18 C21 H21A 109.5 . .
C18 C21 H21B 109.5 . .
C18 C21 H21C 109.5 . .
H21A C21 H21B 109.5 . .
H21A C21 H21C 109.5 . .
H21B C21 H21C 109.5 . .
C9 C11 H11A 109.5 . .
C9 C11 H11B 109.5 . .
C9 C11 H11C 109.5 . .
H11A C11 H11B 109.5 . .
H11A C11 H11C 109.5 . .
H11B C11 H11C 109.5 . .
C9 C12 H12C 109.5 . .
C9 C12 H12D 109.5 . .
C9 C12 H12E 109.5 . .
H12C C12 H12D 109.5 . .
H12C C12 H12E 109.5 . .
H12D C12 H12E 109.5 . .
C14 C15 H15 120.9 . .
C14 C15 C16 118.1(6) . .
C16 C15 H15 120.9 . .
C3 C4 H4 119.3 . .
C3 C4 C5 121.5(8) . .
C5 C4 H4 119.3 . .
C1 C2 H2A 108.9 . .
C1 C2 H2B 108.9 . .
C1 C2 C3 113.2(6) . .
H2A C2 H2B 107.7 . .
C3 C2 H2A 108.9 . .
C3 C2 H2B 108.9 . .
C17 C16 C15 119.9(6) . .
C17 C16 H16 120.1 . .
C15 C16 H16 120.1 . .
C4 C3 C2 119.5(8) . .
C4 C3 C8 117.9(7) . .
C8 C3 C2 122.6(7) . .
C4 C5 H5 120.4 . .
C6 C5 C4 119.2(8) . .
C6 C5 H5 120.4 . .
C3 C8 H8 119.2 . .
C7 C8 C3 121.5(8) . .
C7 C8 H8 119.2 . .
C8 C7 H7 119.9 . .
C6 C7 C8 120.2(9) . .
C6 C7 H7 119.9 . .
C5 C6 H6 120.2 . .
C7 C6 C5 119.7(9) . .
C7 C6 H6 120.2 . .
C30 N4 C42 110.5(6) . .
C34 N4 C30 111.6(6) . .
C34 N4 C38 110.0(6) . .
C34 N4 C42 107.2(5) . .
C38 N4 C30 107.5(5) . .
C38 N4 C42 110.2(6) . .
N4 C30 H30A 108.3 . .
N4 C30 H30B 108.3 . .
H30A C30 H30B 107.4 . .
C31 C30 N4 116.1(5) . .
C31 C30 H30A 108.3 . .
C31 C30 H30B 108.3 . .
N4 C34 H34A 108.3 . .
N4 C34 H34B 108.3 . .
N4 C34 C35 116.1(5) . .
H34A C34 H34B 107.4 . .
C35 C34 H34A 108.3 . .
C35 C34 H34B 108.3 . .
H36A C36 H36B 107.7 . .
C37 C36 H36A 108.8 . .
C37 C36 H36B 108.8 . .
C35 C36 H36A 108.8 . .
C35 C36 H36B 108.8 . .
C35 C36 C37 113.7(6) . .
H33A C33 H33B 109.5 . .
H33A C33 H33C 109.5 . .
H33B C33 H33C 109.5 . .
C32 C33 H33A 109.5 . .
C32 C33 H33B 109.5 . .
C32 C33 H33C 109.5 . .
C33 C32 H32A 109.3 . .
C33 C32 H32B 109.3 . .
C33 C32 C31 111.7(6) . .
H32A C32 H32B 107.9 . .
C31 C32 H32A 109.3 . .
C31 C32 H32B 109.3 . .
C36 C37 H37A 109.5 . .
C36 C37 H37B 109.5 . .
C36 C37 H37C 109.5 . .
H37A C37 H37B 109.5 . .
H37A C37 H37C 109.5 . .
H37B C37 H37C 109.5 . .
C34 C35 H35A 109.6 . .
C34 C35 H35B 109.6 . .
C36 C35 C34 110.1(6) . .
C36 C35 H35A 109.6 . .
C36 C35 H35B 109.6 . .
H35A C35 H35B 108.2 . .
C30 C31 C32 110.4(5) . .
C30 C31 H31A 109.6 . .
C30 C31 H31B 109.6 . .
C32 C31 H31A 109.6 . .
C32 C31 H31B 109.6 . .
H31A C31 H31B 108.1 . .
N4 C38 H38A 108.3 . .
N4 C38 H38B 108.3 . .
H38A C38 H38B 107.4 . .
C39 C38 N4 115.9(6) . .
C39 C38 H38A 108.3 . .
C39 C38 H38B 108.3 . .
C38 C39 H39A 109.7 . .
C38 C39 H39B 109.7 . .
C38 C39 C40 110.0(7) . .
H39A C39 H39B 108.2 . .
C40 C39 H39A 109.7 . .
C40 C39 H39B 109.7 . .
H43A C43 H43B 108.1 . .
C42 C43 H43A 109.5 . .
C42 C43 H43B 109.5 . .
C42 C43 C44 110.6(7) . .
C44 C43 H43A 109.5 . .
C44 C43 H43B 109.5 . .
N4 C42 H42A 108.6 . .
N4 C42 H42B 108.6 . .
C43 C42 N4 114.6(6) . .
C43 C42 H42A 108.6 . .
C43 C42 H42B 108.6 . .
H42A C42 H42B 107.6 . .
C39 C40 H40A 109.4 . .
C39 C40 H40B 109.4 . .
C39 C40 H40C 111.9 . .
C39 C40 H40D 111.9 . .
C39 C40 C41A 111.4(8) . .
C39 C40 C41B 99.2(10) . .
H40A C40 H40B 108.0 . .
H40C C40 H40D 109.6 . .
C41A C40 H40A 109.4 . .
C41A C40 H40B 109.4 . .
C41B C40 H40C 111.9 . .
C41B C40 H40D 111.9 . .
C43 C44 H44A 109.9 . .
C43 C44 H44B 109.9 . .
C43 C44 H44 121.4 . .
H44A C44 H44B 108.3 . .
C44A C44 C43 108.8(11) . .
C44A C44 H44A 109.9 . .
C44A C44 H44B 109.9 . .
C44B C44 C43 117.1(16) . .
C44B C44 H44 121.4 . .
C40 C41A H41A 109.5 . .
C40 C41A H41B 109.5 . .
C40 C41A H41C 109.5 . .
H41A C41A H41B 109.5 . .
H41A C41A H41C 109.5 . .
H41B C41A H41C 109.5 . .
C44 C44A H44C 109.5 . .
C44 C44A H44D 109.5 . .
C44 C44A H44E 109.5 . .
H44C C44A H44D 109.5 . .
H44C C44A H44E 109.5 . .
H44D C44A H44E 109.5 . .
C44 C44B H44F 109.5 . .
C44 C44B H44G 109.5 . .
C44 C44B H44H 109.5 . .
H44F C44B H44G 109.5 . .
H44F C44B H44H 109.5 . .
H44G C44B H44H 109.5 . .
C40 C41B H41D 109.5 . .
C40 C41B H41E 109.5 . .
C40 C41B H41F 109.5 . .
H41D C41B H41E 109.5 . .
H41D C41B H41F 109.5 . .
H41E C41B H41F 109.5 . .
N1_1 C1_1 C2_1 178.0(13) . .
C1_1 C2_1 H2A_1 109.5 . .
C1_1 C2_1 H2B_1 109.5 . .
C1_1 C2_1 H2C_1 109.5 . .
H2A_1 C2_1 H2B_1 109.5 . .
H2A_1 C2_1 H2C_1 109.5 . .
H2B_1 C2_1 H2C_1 109.5 . .
N1_2 C1_2 C2_2 178(3) . .
C1_2 C2_2 H2A_2 109.2 . .
C1_2 C2_2 H2B_2 109.5 . .
C1_2 C2_2 H2C_2 109.7 . .
H2A_2 C2_2 H2B_2 109.5 . .
H2A_2 C2_2 H2C_2 109.4 . .
H2B_2 C2_2 H2C_2 109.5 . .
N2_2 C1A_2 C1B_2 176(4) . .
C1A_2 C1B_2 H1BA_2 109.4 . .
C1A_2 C1B_2 H1BB_2 109.6 . .
C1A_2 C1B_2 H1BC_2 109.4 . .
H1BA_2 C1B_2 H1BB_2 109.5 . .
H1BA_2 C1B_2 H1BC_2 109.5 . .
H1BB_2 C1B_2 H1BC_2 109.5 . .

loop_
_geom_bond_atom_site_label_1
_geom_bond_atom_site_label_2
_geom_bond_distance
_geom_bond_site_symmetry_2
Mo1 O1 1.806(3) .
Mo1 O15 1.724(3) .
Mo1 O6 1.806(3) .
Mo1 O29 1.743(3) .
Mo5 O21 2.098(4) .
Mo5 O13 2.025(3) .
Mo5 O6 2.319(3) .
Mo5 O8 1.749(3) .
Mo5 O7 1.872(3) .
Mo5 O22 1.684(4) .
Mo3 O1 2.317(3) .
Mo3 O17 2.030(4) .
Mo3 O3 1.748(4) .
Mo3 O4 2.092(4) .
Mo3 O2 1.887(4) .
Mo3 O26 1.689(4) .
Mo4 O6 2.368(3) .
Mo4 O23 1.914(4) .
Mo4 O5 2.329(4) .
Mo4 O7 1.926(4) .
Mo4 O24 1.715(4) .
Mo4 O25 1.692(4) .
Mo2 O1 2.368(3) .
Mo2 O23 1.920(4) .
Mo2 O5 2.341(3) .
Mo2 O2 1.934(4) .
Mo2 O27 1.715(4) .
Mo2 O28 1.693(4) .
Co3 O16 2.051(4) .
Co3 O14 2.047(4) .
Co3 O19 2.145(3) .
Co3 O15 2.173(3) .
Co3 O29 2.071(3) 3_666
Co3 N1 2.133(4) .
Co2 O18 2.001(4) 3_666
Co2 O9 2.195(3) .
Co2 O12 1.973(4) .
Co2 O3 2.048(4) 3_666
Co2 O10 1.989(4) .
Co1 O18 2.185(3) 3_666
Co1 O9 1.995(3) .
Co1 O20 1.986(4) .
Co1 O8 2.049(3) .
Co1 O11 1.991(4) .
P2 O9 1.530(3) .
P2 O14 1.518(4) .
P2 O13 1.552(3) .
P2 C18 1.824(6) .
P3 O18 1.537(4) .
P3 O16 1.510(4) .
P3 O17 1.544(4) .
P3 C9 1.835(5) .
P1 O21 1.526(4) .
P1 O5 1.549(4) .
P1 O4 1.526(4) .
P1 C22 1.819(5) .
O18 Co2 2.001(4) 3_666
O18 Co1 2.186(3) 3_666
O19 H19A 0.8784 .
O19 H19B 0.8781 .
O20 H20A 0.8785 .
O20 H20B 0.8668 .
O29 Co3 2.071(3) 3_666
O12 H12A 0.8766 .
O12 H12B 0.8752 .
O3 Co2 2.048(4) 3_666
O11 C1 1.320(7) .
O10 C1 1.250(7) .
N1 C13 1.340(7) .
N1 C17 1.337(7) .
C22 C23 1.536(7) .
C22 C24 1.535(8) .
C22 C25 1.535(8) .
C13 H13 0.9500 .
C13 C14 1.379(8) .
C1 C2 1.480(8) .
C23 H23A 0.9800 .
C23 H23B 0.9800 .
C23 H23C 0.9800 .
C18 C19 1.544(8) .
C18 C20 1.549(9) .
C18 C21 1.498(9) .
C9 C10 1.538(8) .
C9 C11 1.532(9) .
C9 C12 1.529(9) .
C24 H24A 0.9800 .
C24 H24B 0.9800 .
C24 H24C 0.9800 .
C17 H17 0.9500 .
C17 C16 1.382(9) .
C19 H19C 0.9800 .
C19 H19D 0.9800 .
C19 H19E 0.9800 .
C20 H20C 0.9800 .
C20 H20D 0.9800 .
C20 H20E 0.9800 .
C14 H14 0.9500 .
C14 C15 1.384(10) .
C25 H25A 0.9800 .
C25 H25B 0.9800 .
C25 H25C 0.9800 .
C10 H10A 0.9800 .
C10 H10B 0.9800 .
C10 H10C 0.9800 .
C21 H21A 0.9800 .
C21 H21B 0.9800 .
C21 H21C 0.9800 .
C11 H11A 0.9800 .
C11 H11B 0.9800 .
C11 H11C 0.9800 .
C12 H12C 0.9800 .
C12 H12D 0.9800 .
C12 H12E 0.9800 .
C15 H15 0.9500 .
C15 C16 1.386(10) .
C4 H4 0.9500 .
C4 C3 1.379(10) .
C4 C5 1.415(11) .
C2 H2A 0.9900 .
C2 H2B 0.9900 .
C2 C3 1.487(10) .
C16 H16 0.9500 .
C3 C8 1.415(11) .
C5 H5 0.9500 .
C5 C6 1.413(12) .
C8 H8 0.9500 .
C8 C7 1.389(13) .
C7 H7 0.9500 .
C7 C6 1.382(14) .
C6 H6 0.9500 .
N4 C30 1.529(10) .
N4 C34 1.514(9) .
N4 C38 1.518(9) .
N4 C42 1.536(8) .
C30 H30A 0.9900 .
C30 H30B 0.9900 .
C30 C31 1.511(10) .
C34 H34A 0.9900 .
C34 H34B 0.9900 .
C34 C35 1.521(9) .
C36 H36A 0.9900 .
C36 H36B 0.9900 .
C36 C37 1.523(10) .
C36 C35 1.505(10) .
C33 H33A 0.9800 .
C33 H33B 0.9800 .
C33 H33C 0.9800 .
C33 C32 1.506(10) .
C32 H32A 0.9900 .
C32 H32B 0.9900 .
C32 C31 1.529(11) .
C37 H37A 0.9800 .
C37 H37B 0.9800 .
C37 H37C 0.9800 .
C35 H35A 0.9900 .
C35 H35B 0.9900 .
C31 H31A 0.9900 .
C31 H31B 0.9900 .
C38 H38A 0.9900 .
C38 H38B 0.9900 .
C38 C39 1.506(12) .
C39 H39A 0.9900 .
C39 H39B 0.9900 .
C39 C40 1.535(11) .
C43 H43A 0.9900 .
C43 H43B 0.9900 .
C43 C42 1.508(11) .
C43 C44 1.543(12) .
C42 H42A 0.9900 .
C42 H42B 0.9900 .
C40 H40A 0.9900 .
C40 H40B 0.9900 .
C40 H40C 0.9900 .
C40 H40D 0.9900 .
C40 C41A 1.680(15) .
C40 C41B 1.703(17) .
C44 H44A 0.9900 .
C44 H44B 0.9900 .
C44 H44 0.9500 .
C44 C44A 1.466(19) .
C44 C44B 1.424(19) .
C41A H41A 0.9800 .
C41A H41B 0.9800 .
C41A H41C 0.9800 .
C44A H44C 0.9800 .
C44A H44D 0.9800 .
C44A H44E 0.9800 .
C44B H44F 0.9800 .
C44B H44G 0.9800 .
C44B H44H 0.9800 .
C41B H41D 0.9800 .
C41B H41E 0.9800 .
C41B H41F 0.9800 .
N1_1 C1_1 1.114(12) .
C1_1 C2_1 1.421(12) .
C2_1 H2A_1 0.9800 .
C2_1 H2B_1 0.9800 .
C2_1 H2C_1 0.9800 .
N1_2 C1_2 1.162(16) .
C1_2 C2_2 1.437(17) .
C2_2 H2A_2 0.9801 .
C2_2 H2B_2 0.9800 .
C2_2 H2C_2 0.9802 .
N2_2 C1A_2 1.12(3) .
C1A_2 C1B_2 1.44(3) .
C1B_2 H1BA_2 0.9801 .
C1B_2 H1BB_2 0.9798 .
C1B_2 H1BC_2 0.9800 .
